data_7154138
loop_
_publ_author_name
'Knipe, Peter C.'
'Jones, Ian M.'
'Thompson, Sam'
'Hamilton, Andrew D.'

_publ_section_title
;
 Remote conformational control of a molecular switch via methylation and
 deprotonation.
;
_journal_issue 46
_journal_name_full 'Organic &amp; biomolecular chemistry'
_journal_page_first 9384
_journal_paper_doi 10.1039/c4ob01991a
_journal_volume 12
_journal_year 2014
_chemical_compound_source 'chemical synthesis'
_chemical_formula_moiety 'C31 H24 N2 O6'
_chemical_formula_sum 'C31 H24 N2 O6'
_chemical_formula_weight 520.52
_chemical_melting_point 402
_chemical_name_common 'Compound 3'
_chemical_name_systematic 'methyl 2-((2-benzamido-6-(2-hydroxy-5-methoxybenzamido)phenyl)ethynyl)benzoate'
_space_group_IT_number 14
_symmetry_cell_setting monoclinic
_symmetry_Int_Tables_number 14
_symmetry_space_group_name_Hall '-P 2ybc'
_symmetry_space_group_name_H-M 'P 1 21/c 1'
_atom_sites_solution_hydrogens geom
_atom_sites_solution_primary direct
_atom_sites_solution_secondary difmap
_audit_creation_method SHELXL-97
_cell_angle_alpha 90.00
_cell_angle_beta 108.437(8)
_cell_angle_gamma 90.00
_cell_formula_units_Z 4
_cell_length_a 11.2591(7)
_cell_length_b 24.5888(4)
_cell_length_c 9.35660(10)
_cell_measurement_reflns_used 64821
_cell_measurement_temperature 93(2)
_cell_measurement_theta_max 65.9
_cell_measurement_theta_min 1.8
_cell_volume 2457.4(2)
_computing_cell_refinement 'CrystalClear-SM 2.0 r12 (Rigaku, 2011)'
_computing_data_collection 'CrystalClear-SM 2.0 r12 (Rigaku, 2011)'
_computing_data_reduction 'CrystalClear-SM 2.0 r12 (Rigaku, 2011)'
_computing_publication_material 'SHELXL-97 (Sheldrick, 2008)'
_computing_structure_refinement 'SHELXL-97 (Sheldrick, 2008)'
_computing_structure_solution 'SHELXS-97 (Sheldrick, 2008)'
_diffrn_ambient_pressure 100
_diffrn_ambient_temperature 93(2)
_diffrn_detector_area_resol_mean 22.2
_diffrn_measured_fraction_theta_full 0.998
_diffrn_measured_fraction_theta_max 0.998
_diffrn_measurement_device_type 'Rigaku Saturn944+ CCD'
_diffrn_measurement_method \w
_diffrn_radiation_monochromator conical
_diffrn_radiation_probe x-ray
_diffrn_radiation_type CuK\a
_diffrn_radiation_wavelength 1.54187
_diffrn_reflns_av_R_equivalents 0.0380
_diffrn_reflns_av_sigmaI/netI 0.0165
_diffrn_reflns_limit_h_max 13
_diffrn_reflns_limit_h_min -13
_diffrn_reflns_limit_k_max 29
_diffrn_reflns_limit_k_min -29
_diffrn_reflns_limit_l_max 11
_diffrn_reflns_limit_l_min -11
_diffrn_reflns_number 74314
_diffrn_reflns_theta_full 65.91
_diffrn_reflns_theta_max 65.91
_diffrn_reflns_theta_min 3.60
_diffrn_source 'microfocus rotating anode'
_exptl_absorpt_coefficient_mu 0.809
_exptl_absorpt_correction_T_max 0.9234
_exptl_absorpt_correction_T_min 0.8549
_exptl_absorpt_correction_type multi-scan
_exptl_absorpt_process_details 'Jacobson, R. (1998) Private Communication'
_exptl_crystal_colour Colorless
_exptl_crystal_density_diffrn 1.407
_exptl_crystal_density_method 'not measured'
_exptl_crystal_description Block
_exptl_crystal_F_000 1088
_exptl_crystal_recrystallization_method 'Re-crystallisation from solvent: dichloromethane'
_exptl_crystal_size_max 0.20
_exptl_crystal_size_mid 0.15
_exptl_crystal_size_min 0.10
_refine_diff_density_max 0.568
_refine_diff_density_min -0.250
_refine_diff_density_rms 0.038
_refine_ls_extinction_method none
_refine_ls_goodness_of_fit_ref 1.059
_refine_ls_hydrogen_treatment mixed
_refine_ls_matrix_type full
_refine_ls_number_parameters 363
_refine_ls_number_reflns 4255
_refine_ls_number_restraints 0
_refine_ls_restrained_S_all 1.059
_refine_ls_R_factor_all 0.0345
_refine_ls_R_factor_gt 0.0339
_refine_ls_shift/su_max 0.000
_refine_ls_shift/su_mean 0.000
_refine_ls_structure_factor_coef Fsqd
_refine_ls_weighting_details 'calc w=1/[\s^2^(Fo^2^)+(0.0440P)^2^+1.0305P] where P=(Fo^2^+2Fc^2^)/3'
_refine_ls_weighting_scheme calc
_refine_ls_wR_factor_gt 0.0882
_refine_ls_wR_factor_ref 0.0887
_reflns_number_gt 4147
_reflns_number_total 4255
_reflns_threshold_expression >2sigma(I)
_cod_data_source_file c4ob01991a2.cif
_cod_data_source_block 3
_cod_depositor_comments 'Adding full bibliography for 7154137--7154139.cif.'
_cod_original_sg_symbol_H-M 'P 21/c'
_cod_database_code 7154138

loop_
_symmetry_equiv_pos_as_xyz
'x, y, z'
'-x, y+1/2, -z+1/2'
'-x, -y, -z'
'x, -y-1/2, z-1/2'

loop_
_atom_site_label
_atom_site_type_symbol
_atom_site_fract_x
_atom_site_fract_y
_atom_site_fract_z
_atom_site_U_iso_or_equiv
_atom_site_adp_type
_atom_site_occupancy
_atom_site_symmetry_multiplicity
_atom_site_calc_flag
_atom_site_refinement_flags
C1 C 0.05018(11) 0.19503(5) 0.11862(13) 0.0186(2) Uani 1 1 d .
C7 C -0.00972(11) 0.24017(5) 0.02803(13) 0.0198(3) Uani 1 1 d .
C8 C -0.05874(11) 0.28008(5) -0.04013(13) 0.0209(3) Uani 1 1 d .
C9 C -0.12237(11) 0.32651(5) -0.12192(14) 0.0216(3) Uani 1 1 d .
C10 C -0.20859(11) 0.31871(5) -0.26579(14) 0.0239(3) Uani 1 1 d .
H10 H -0.2207 0.2833 -0.3083 0.029 Uiso 1 1 calc R
C11 C -0.27635(12) 0.36181(5) -0.34690(14) 0.0257(3) Uani 1 1 d .
H11 H -0.3350 0.3558 -0.4439 0.031 Uiso 1 1 calc R
C12 C -0.25864(12) 0.41384(5) -0.28671(15) 0.0276(3) Uani 1 1 d .
H12 H -0.3050 0.4435 -0.3424 0.033 Uiso 1 1 calc R
C13 C -0.17346(12) 0.42255(5) -0.14562(15) 0.0255(3) Uani 1 1 d .
H13 H -0.1619 0.4583 -0.1049 0.031 Uiso 1 1 calc R
C14 C -0.10434(11) 0.37977(5) -0.06216(14) 0.0224(3) Uani 1 1 d .
C15 C -0.01119(12) 0.39025(5) 0.08831(14) 0.0234(3) Uani 1 1 d .
O1 O 0.05736(10) 0.35667(4) 0.16526(11) 0.0373(3) Uani 1 1 d .
O2 O -0.00967(8) 0.44216(4) 0.13223(10) 0.0279(2) Uani 1 1 d .
C16 C 0.08555(13) 0.45466(5) 0.27410(15) 0.0289(3) Uani 1 1 d .
H16A H 0.0765 0.4301 0.3526 0.043 Uiso 1 1 calc R
H16B H 0.0758 0.4924 0.3023 0.043 Uiso 1 1 calc R
H16C H 0.1687 0.4499 0.2632 0.043 Uiso 1 1 calc R
C2 C 0.14712(11) 0.20366(5) 0.25538(13) 0.0190(2) Uani 1 1 d .
N1 N 0.18739(10) 0.25743(4) 0.28998(12) 0.0200(2) Uani 1 1 d .
H1N H 0.1580(14) 0.2805(6) 0.2220(17) 0.024 Uiso 1 1 d .
C17 C 0.26960(11) 0.27690(5) 0.42044(13) 0.0198(3) Uani 1 1 d .
O3 O 0.30566(8) 0.25095(4) 0.53798(9) 0.0252(2) Uani 1 1 d .
C18 C 0.31838(11) 0.33302(5) 0.41007(13) 0.0203(3) Uani 1 1 d .
C19 C 0.35134(12) 0.34892(5) 0.28485(14) 0.0234(3) Uani 1 1 d .
H19 H 0.3356 0.3254 0.2004 0.028 Uiso 1 1 calc R
C20 C 0.40715(12) 0.39910(5) 0.28330(15) 0.0267(3) Uani 1 1 d .
H20 H 0.4309 0.4096 0.1985 0.032 Uiso 1 1 calc R
C21 C 0.42821(12) 0.43386(5) 0.40525(15) 0.0270(3) Uani 1 1 d .
H21 H 0.4665 0.4682 0.4040 0.032 Uiso 1 1 calc R
C22 C 0.39345(12) 0.41860(5) 0.52947(14) 0.0257(3) Uani 1 1 d .
H22 H 0.4064 0.4428 0.6121 0.031 Uiso 1 1 calc R
C23 C 0.33995(11) 0.36805(5) 0.53265(14) 0.0225(3) Uani 1 1 d .
H23 H 0.3180 0.3573 0.6185 0.027 Uiso 1 1 calc R
C3 C 0.20033(11) 0.15919(5) 0.34533(13) 0.0209(3) Uani 1 1 d .
H3 H 0.2644 0.1645 0.4387 0.025 Uiso 1 1 calc R
C4 C 0.15905(11) 0.10713(5) 0.29760(14) 0.0222(3) Uani 1 1 d .
H4 H 0.1962 0.0771 0.3595 0.027 Uiso 1 1 calc R
C5 C 0.06527(11) 0.09740(5) 0.16235(14) 0.0215(3) Uani 1 1 d .
H5 H 0.0395 0.0613 0.1313 0.026 Uiso 1 1 calc R
C6 C 0.01001(11) 0.14148(5) 0.07359(13) 0.0198(3) Uani 1 1 d .
N2 N -0.08628(10) 0.13731(4) -0.06500(12) 0.0217(2) Uani 1 1 d .
H2N H -0.1023(14) 0.1672(7) -0.1105(17) 0.026 Uiso 1 1 d .
C24 C -0.16110(11) 0.09484(5) -0.12771(14) 0.0214(3) Uani 1 1 d .
O4 O -0.14829(8) 0.04912(3) -0.06921(10) 0.0269(2) Uani 1 1 d .
C25 C -0.25957(11) 0.10620(5) -0.27381(14) 0.0217(3) Uani 1 1 d .
C26 C -0.33359(12) 0.06309(5) -0.35260(14) 0.0241(3) Uani 1 1 d .
O5 O -0.32199(10) 0.01143(4) -0.29791(11) 0.0337(2) Uani 1 1 d .
H5O H -0.2569(18) 0.0148(7) -0.203(2) 0.051 Uiso 1 1 d .
C27 C -0.42319(12) 0.07312(6) -0.49135(15) 0.0275(3) Uani 1 1 d .
H27 H -0.4726 0.0439 -0.5450 0.033 Uiso 1 1 calc R
C28 C -0.44183(12) 0.12467(5) -0.55279(14) 0.0260(3) Uani 1 1 d .
H28 H -0.5041 0.1307 -0.6472 0.031 Uiso 1 1 calc R
C29 C -0.36918(12) 0.16774(5) -0.47614(15) 0.0262(3) Uani 1 1 d .
O6 O -0.37739(9) 0.22015(4) -0.52772(11) 0.0353(2) Uani 1 1 d .
C31 C -0.46716(13) 0.23069(6) -0.67274(16) 0.0336(3) Uani 1 1 d .
H31A H -0.4471 0.2086 -0.7491 0.050 Uiso 1 1 calc R
H31B H -0.4644 0.2693 -0.6976 0.050 Uiso 1 1 calc R
H31C H -0.5512 0.2214 -0.6705 0.050 Uiso 1 1 calc R
C30 C -0.27983(12) 0.15812(5) -0.33843(15) 0.0269(3) Uani 1 1 d .
H30 H -0.2306 0.1876 -0.2860 0.032 Uiso 1 1 calc R

loop_
_atom_site_aniso_label
_atom_site_aniso_U_11
_atom_site_aniso_U_22
_atom_site_aniso_U_33
_atom_site_aniso_U_23
_atom_site_aniso_U_13
_atom_site_aniso_U_12
C1 0.0190(6) 0.0177(6) 0.0197(6) 0.0008(5) 0.0068(5) 0.0002(4)
C7 0.0195(6) 0.0203(6) 0.0194(6) -0.0024(5) 0.0057(5) -0.0025(5)
C8 0.0200(6) 0.0209(6) 0.0214(6) -0.0013(5) 0.0057(5) -0.0017(5)
C9 0.0203(6) 0.0214(6) 0.0248(6) 0.0041(5) 0.0095(5) 0.0017(5)
C10 0.0231(6) 0.0230(6) 0.0260(6) 0.0016(5) 0.0084(5) 0.0000(5)
C11 0.0213(6) 0.0309(7) 0.0240(6) 0.0056(5) 0.0059(5) 0.0011(5)
C12 0.0251(6) 0.0260(7) 0.0319(7) 0.0091(5) 0.0092(5) 0.0052(5)
C13 0.0254(6) 0.0213(6) 0.0313(7) 0.0034(5) 0.0110(5) 0.0024(5)
C14 0.0214(6) 0.0212(6) 0.0267(6) 0.0028(5) 0.0104(5) 0.0008(5)
C15 0.0249(6) 0.0180(6) 0.0287(7) 0.0004(5) 0.0105(5) -0.0002(5)
O1 0.0442(6) 0.0209(5) 0.0336(5) -0.0015(4) -0.0067(4) 0.0044(4)
O2 0.0292(5) 0.0196(4) 0.0324(5) -0.0024(4) 0.0059(4) 0.0005(4)
C16 0.0304(7) 0.0238(7) 0.0312(7) -0.0038(5) 0.0081(6) -0.0035(5)
C2 0.0202(6) 0.0187(6) 0.0195(6) -0.0009(5) 0.0082(5) -0.0009(5)
N1 0.0235(5) 0.0166(5) 0.0181(5) 0.0014(4) 0.0040(4) -0.0008(4)
C17 0.0205(6) 0.0202(6) 0.0192(6) -0.0015(5) 0.0070(5) 0.0003(5)
O3 0.0325(5) 0.0226(4) 0.0185(4) 0.0014(3) 0.0054(4) -0.0029(4)
C18 0.0191(6) 0.0194(6) 0.0204(6) -0.0004(5) 0.0036(5) -0.0002(5)
C19 0.0264(6) 0.0223(6) 0.0210(6) -0.0023(5) 0.0068(5) -0.0018(5)
C20 0.0293(7) 0.0257(7) 0.0265(7) 0.0013(5) 0.0107(5) -0.0038(5)
C21 0.0264(6) 0.0203(6) 0.0319(7) -0.0006(5) 0.0058(5) -0.0052(5)
C22 0.0275(6) 0.0217(6) 0.0247(6) -0.0054(5) 0.0036(5) -0.0012(5)
C23 0.0227(6) 0.0235(6) 0.0198(6) -0.0009(5) 0.0046(5) 0.0003(5)
C3 0.0219(6) 0.0217(6) 0.0180(6) 0.0001(5) 0.0049(5) -0.0001(5)
C4 0.0244(6) 0.0200(6) 0.0219(6) 0.0039(5) 0.0072(5) 0.0017(5)
C5 0.0245(6) 0.0171(6) 0.0230(6) -0.0002(5) 0.0075(5) -0.0015(5)
C6 0.0191(6) 0.0213(6) 0.0192(6) -0.0010(5) 0.0061(5) -0.0016(5)
N2 0.0241(5) 0.0170(5) 0.0205(5) 0.0016(4) 0.0022(4) -0.0013(4)
C24 0.0210(6) 0.0205(6) 0.0227(6) -0.0020(5) 0.0070(5) -0.0008(5)
O4 0.0296(5) 0.0197(5) 0.0263(5) 0.0009(4) 0.0018(4) -0.0036(4)
C25 0.0195(6) 0.0225(6) 0.0228(6) -0.0024(5) 0.0061(5) -0.0006(5)
C26 0.0246(6) 0.0224(6) 0.0253(6) -0.0009(5) 0.0080(5) -0.0027(5)
O5 0.0397(6) 0.0225(5) 0.0303(5) 0.0008(4) -0.0013(4) -0.0089(4)
C27 0.0264(7) 0.0285(7) 0.0251(7) -0.0049(5) 0.0048(5) -0.0073(5)
C28 0.0209(6) 0.0325(7) 0.0224(6) -0.0017(5) 0.0034(5) 0.0009(5)
C29 0.0243(6) 0.0236(6) 0.0285(7) 0.0008(5) 0.0055(5) 0.0027(5)
O6 0.0357(5) 0.0243(5) 0.0338(5) 0.0043(4) -0.0063(4) 0.0021(4)
C31 0.0311(7) 0.0344(8) 0.0305(7) 0.0030(6) 0.0029(6) 0.0068(6)
C30 0.0247(6) 0.0212(6) 0.0295(7) -0.0034(5) 0.0012(5) -0.0013(5)

loop_
_atom_type_symbol
_atom_type_description
_atom_type_scat_dispersion_real
_atom_type_scat_dispersion_imag
_atom_type_scat_source
C C 0.0181 0.0091 'International Tables Vol C Tables 4.2.6.8 and 6.1.1.4'
H H 0.0000 0.0000 'International Tables Vol C Tables 4.2.6.8 and 6.1.1.4'
N N 0.0311 0.0180 'International Tables Vol C Tables 4.2.6.8 and 6.1.1.4'
O O 0.0492 0.0322 'International Tables Vol C Tables 4.2.6.8 and 6.1.1.4'

loop_
_geom_angle_atom_site_label_1
_geom_angle_atom_site_label_2
_geom_angle_atom_site_label_3
_geom_angle
C2 C1 C6 119.58(11)
C2 C1 C7 120.37(11)
C6 C1 C7 120.02(11)
C8 C7 C1 175.89(12)
C7 C8 C9 177.47(13)
C10 C9 C14 118.43(11)
C10 C9 C8 118.75(11)
C14 C9 C8 122.80(11)
C11 C10 C9 121.07(12)
C11 C10 H10 119.5
C9 C10 H10 119.5
C10 C11 C12 120.02(12)
C10 C11 H11 120.0
C12 C11 H11 120.0
C13 C12 C11 119.89(12)
C13 C12 H12 120.1
C11 C12 H12 120.1
C12 C13 C14 121.01(12)
C12 C13 H13 119.5
C14 C13 H13 119.5
C13 C14 C9 119.56(12)
C13 C14 C15 120.11(11)
C9 C14 C15 120.32(11)
O1 C15 O2 121.83(12)
O1 C15 C14 125.09(12)
O2 C15 C14 113.08(10)
C15 O2 C16 114.62(10)
O2 C16 H16A 109.5
O2 C16 H16B 109.5
H16A C16 H16B 109.5
O2 C16 H16C 109.5
H16A C16 H16C 109.5
H16B C16 H16C 109.5
C3 C2 N1 123.67(11)
C3 C2 C1 119.40(11)
N1 C2 C1 116.89(10)
C17 N1 C2 128.02(11)
C17 N1 H1N 115.8(10)
C2 N1 H1N 116.2(10)
O3 C17 N1 124.00(11)
O3 C17 C18 120.90(11)
N1 C17 C18 115.07(10)
C19 C18 C23 119.72(11)
C19 C18 C17 120.89(11)
C23 C18 C17 119.20(11)
C20 C19 C18 120.06(12)
C20 C19 H19 120.0
C18 C19 H19 120.0
C21 C20 C19 120.04(12)
C21 C20 H20 120.0
C19 C20 H20 120.0
C20 C21 C22 120.15(12)
C20 C21 H21 119.9
C22 C21 H21 119.9
C23 C22 C21 119.95(12)
C23 C22 H22 120.0
C21 C22 H22 120.0
C22 C23 C18 120.05(12)
C22 C23 H23 120.0
C18 C23 H23 120.0
C4 C3 C2 119.56(11)
C4 C3 H3 120.2
C2 C3 H3 120.2
C3 C4 C5 122.25(11)
C3 C4 H4 118.9
C5 C4 H4 118.9
C6 C5 C4 118.59(11)
C6 C5 H5 120.7
C4 C5 H5 120.7
C5 C6 N2 124.33(11)
C5 C6 C1 120.60(11)
N2 C6 C1 115.07(11)
C24 N2 C6 130.43(11)
C24 N2 H2N 116.8(10)
C6 N2 H2N 112.5(10)
O4 C24 N2 122.63(11)
O4 C24 C25 121.65(11)
N2 C24 C25 115.72(11)
C30 C25 C26 118.22(11)
C30 C25 C24 122.67(11)
C26 C25 C24 119.10(11)
O5 C26 C27 118.14(11)
O5 C26 C25 122.47(11)
C27 C26 C25 119.39(12)
C26 O5 H5O 102.9(11)
C28 C27 C26 121.43(12)
C28 C27 H27 119.3
C26 C27 H27 119.3
C27 C28 C29 119.83(12)
C27 C28 H28 120.1
C29 C28 H28 120.1
O6 C29 C30 115.99(11)
O6 C29 C28 124.89(12)
C30 C29 C28 119.11(12)
C29 O6 C31 116.86(11)
O6 C31 H31A 109.5
O6 C31 H31B 109.5
H31A C31 H31B 109.5
O6 C31 H31C 109.5
H31A C31 H31C 109.5
H31B C31 H31C 109.5
C29 C30 C25 122.02(12)
C29 C30 H30 119.0
C25 C30 H30 119.0

loop_
_geom_bond_atom_site_label_1
_geom_bond_atom_site_label_2
_geom_bond_distance
C1 C2 1.4108(17)
C1 C6 1.4126(17)
C1 C7 1.4296(17)
C7 C8 1.2049(18)
C8 C9 1.4337(17)
C9 C10 1.4017(18)
C9 C14 1.4131(18)
C10 C11 1.3838(18)
C10 H10 0.9500
C11 C12 1.3866(19)
C11 H11 0.9500
C12 C13 1.3811(19)
C12 H12 0.9500
C13 C14 1.3918(18)
C13 H13 0.9500
C14 C15 1.4881(18)
C15 O1 1.2018(16)
C15 O2 1.3394(15)
O2 C16 1.4511(16)
C16 H16A 0.9800
C16 H16B 0.9800
C16 H16C 0.9800
C2 C3 1.3944(17)
C2 N1 1.4019(15)
N1 C17 1.3643(16)
N1 H1N 0.838(16)
C17 O3 1.2245(15)
C17 C18 1.4996(16)
C18 C19 1.3922(17)
C18 C23 1.3930(17)
C19 C20 1.3867(18)
C19 H19 0.9500
C20 C21 1.3848(19)
C20 H20 0.9500
C21 C22 1.3901(19)
C21 H21 0.9500
C22 C23 1.3856(18)
C22 H22 0.9500
C23 H23 0.9500
C3 C4 1.3865(17)
C3 H3 0.9500
C4 C5 1.3887(17)
C4 H4 0.9500
C5 C6 1.3875(17)
C5 H5 0.9500
C6 N2 1.4065(15)
N2 C24 1.3535(16)
N2 H2N 0.840(16)
C24 O4 1.2388(15)
C24 C25 1.4890(17)
C25 C30 1.4001(18)
C25 C26 1.4046(17)
C26 O5 1.3603(16)
C26 C27 1.3912(18)
O5 H5O 0.96(2)
C27 C28 1.3800(19)
C27 H27 0.9500
C28 C29 1.3908(18)
C28 H28 0.9500
C29 O6 1.3689(16)
C29 C30 1.3814(18)
O6 C31 1.4361(16)
C31 H31A 0.9800
C31 H31B 0.9800
C31 H31C 0.9800
C30 H30 0.9500
